data_4305671
loop_
_publ_author_name
'Tadahiro Koike'
'Sayo Yokota'
'Hideki Fujiwara'
'Toyonari Sugimoto'
'Satoru Noguchi'
'Dominique de Caro'
'Lydie Valade'

_publ_contact_author_address
;
    Department of Chemistry, Graduate School of Science
    Osaka Prefecture University
    Gakuen-cho 1-2, Sakai, Osaka 599-8570, Japan
;
_publ_contact_author_email ' toyonari@c.s.osakafu-u.ac.jp '
_publ_contact_author_fax ' 072-252-4175 '
_publ_contact_author_name ' Toyonari Sugimoto'
_publ_contact_author_phone ' 072-254-9817 '
_publ_section_title
;
Fe2OCl62-Salt Formed by Electrochemical Oxidation of
Ethylenedioxytetrathiafulvalenoquinone-1,3-dithiolemethide in the Presence
of FeCl4- Ion with a Silicon Wafer Electrode
;
_journal_name_full 'Inorganic Chemistry'
_journal_page_first 7074
_journal_page_last 7076
_journal_paper_doi 10.1021/ic8006487
_journal_volume 47
_journal_year 2008
_chemical_formula_moiety 'C19.50 H11.50 Cl2 Fe0.50 O4.75 S9 '
_chemical_formula_sum 'C19.5 H11.5 Cl2 Fe0.5 O4.75 S9'
_chemical_formula_weight 709.17
_space_group_IT_number 64
_symmetry_cell_setting orthorhombic
_symmetry_Int_Tables_number 64
_symmetry_space_group_name_Hall '-C 2ac 2'
_symmetry_space_group_name_H-M 'C m c a'
_audit_creation_date 2007-12-28
_audit_creation_method 'by CrystalStructure 3.8'
_cell_angle_alpha 90.0000
_cell_angle_beta 90.0000
_cell_angle_gamma 90.0000
_cell_formula_units_Z 16
_cell_length_a 20.687(7)
_cell_length_b 39.282(14)
_cell_length_c 12.764(4)
_cell_measurement_reflns_used 12659
_cell_measurement_temperature 293.1
_cell_measurement_theta_max 31.0
_cell_measurement_theta_min 1.9
_cell_volume 10372(6)
_computing_cell_refinement CrystalClear
_computing_data_collection CrystalClear
_computing_data_reduction CrystalStructure
_computing_publication_material 'CrystalStructure 3.8'
_computing_structure_refinement CRYSTALS
_computing_structure_solution SIR92
_diffrn_detector_area_resol_mean 7.31
_diffrn_measured_fraction_theta_full 0.904
_diffrn_measured_fraction_theta_max 0.904
_diffrn_measurement_device_type 'Rigaku Mercury'
_diffrn_measurement_method \w
_diffrn_radiation_type 'Mo K\a'
_diffrn_radiation_wavelength 0.71070
_diffrn_reflns_av_R_equivalents 0.072
_diffrn_reflns_limit_h_max 27
_diffrn_reflns_limit_h_min -26
_diffrn_reflns_limit_k_max 52
_diffrn_reflns_limit_k_min -52
_diffrn_reflns_limit_l_max 17
_diffrn_reflns_limit_l_min -11
_diffrn_reflns_number 42864
_diffrn_reflns_theta_full 30.98
_diffrn_reflns_theta_max 30.98
_exptl_absorpt_coefficient_mu 1.275
_exptl_absorpt_correction_T_max 0.903
_exptl_absorpt_correction_T_min 0.672
_exptl_absorpt_correction_type numerical
_exptl_absorpt_process_details
;
    Higashi, T. (1999). Program for Absorption Correction.
    Rigaku Corporation, Tokyo, Japan.
;
_exptl_crystal_colour black
_exptl_crystal_density_diffrn 1.816
_exptl_crystal_density_method 'not measured'
_exptl_crystal_description platelet
_exptl_crystal_F_000 5720.00
_exptl_crystal_size_max 0.45
_exptl_crystal_size_mid 0.30
_exptl_crystal_size_min 0.08
_refine_diff_density_max 1.08
_refine_diff_density_min -0.69
_refine_ls_extinction_method none
_refine_ls_goodness_of_fit_ref 1.070
_refine_ls_hydrogen_treatment refall
_refine_ls_number_parameters 385
_refine_ls_number_reflns 4139
_refine_ls_R_factor_gt 0.0610
_refine_ls_shift/su_max 0.0063
_refine_ls_structure_factor_coef F
_refine_ls_weighting_details
;
    Chebychev polynomial with 3 parameters (Carruthers & Watkin, 1979)
    21.4651    2.3110    18.3064
;
_refine_ls_weighting_scheme calc
_refine_ls_wR_factor_ref 0.0728
_reflns_number_gt 4100
_reflns_number_total 7656
_reflns_threshold_expression F^2^>2.0\s(F^2^)
_cod_data_source_file ic8006487-file006.cif
_cod_data_source_block '__(EDO-TTFVO)6(Fe2Cl6O)(PhCl)2'
_cod_original_sg_symbol_Hall '-C 2bc 2'
_cod_original_formula_sum 'C19.50 H11.50 Cl2 Fe0.50 O4.75 S9 '
_cod_database_code 4305671

loop_
_symmetry_equiv_pos_site_id
_symmetry_equiv_pos_as_xyz
1 +X,+Y,+Z
2 -X,+Y,+Z
3 +X,1/2-Y,1/2+Z
4 -X,1/2-Y,1/2+Z
5 -X,-Y,-Z
6 +X,-Y,-Z
7 -X,1/2+Y,1/2-Z
8 +X,1/2+Y,1/2-Z
9 1/2+X,1/2+Y,+Z
10 1/2-X,1/2+Y,+Z
11 1/2+X,-Y,1/2+Z
12 1/2-X,-Y,1/2+Z
13 1/2-X,1/2-Y,-Z
14 1/2+X,1/2-Y,-Z
15 1/2-X,+Y,1/2-Z
16 1/2+X,+Y,1/2-Z

loop_
_atom_site_label
_atom_site_type_symbol
_atom_site_fract_x
_atom_site_fract_y
_atom_site_fract_z
_atom_site_U_iso_or_equiv
_atom_site_adp_type
_atom_site_occupancy
_atom_site_symmetry_multiplicity
_atom_site_calc_flag
_atom_site_refinement_flags
_atom_site_disorder_assembly
_atom_site_disorder_group
Fe(1) Fe 0.5000 -0.01933(2) 0.87578(7) 0.0458(2) Uani 1.00 2 d S . .
Cl(1) Cl 0.2402(6) 0.0418(3) 0.1428(9) 0.289(7) Uani 0.50 1 d P . .
Cl(2) Cl 0.5000 0.01601(5) 0.74115(16) 0.0636(5) Uani 1.00 2 d S . .
Cl(3) Cl 0.58765(11) -0.05139(5) 0.86117(15) 0.0889(6) Uani 1.00 1 d . . .
S(1) S 0.32989(7) 0.27140(3) 0.53989(9) 0.0439(2) Uani 1.00 1 d . . .
S(2) S 0.33832(7) 0.26507(3) 0.77204(8) 0.0439(2) Uani 1.00 1 d . . .
S(3) S 0.32865(7) 0.19080(3) 0.51849(9) 0.0452(3) Uani 1.00 1 d . . .
S(4) S 0.33761(6) 0.18361(3) 0.74914(9) 0.0428(2) Uani 1.00 1 d . . .
S(5) S 0.33886(8) 0.07568(3) 0.66176(11) 0.0546(3) Uani 1.00 1 d . . .
S(6) S 0.33443(7) 0.11159(3) 0.86124(10) 0.0495(3) Uani 1.00 1 d . . .
S(7) S 0.5000 0.18859(4) 0.58848(11) 0.0378(3) Uani 1.00 2 d S . .
S(8) S 0.5000 0.19553(4) 0.35753(11) 0.0390(3) Uani 1.00 2 d S . .
S(9) S 0.5000 0.26608(4) 0.61962(11) 0.0379(3) Uani 1.00 2 d S . .
S(10) S 0.5000 0.27873(4) 0.39148(11) 0.0386(3) Uani 1.00 2 d S . .
S(11) S 0.5000 0.38333(4) 0.50906(12) 0.0456(4) Uani 1.00 2 d S . .
S(12) S 0.5000 0.35549(4) 0.29933(11) 0.0374(3) Uani 1.00 2 d S . .
O(1) O 0.3319(2) 0.33860(9) 0.5605(2) 0.0525(9) Uani 1.00 1 d . . .
O(2) O 0.33900(19) 0.33241(9) 0.7861(2) 0.0514(9) Uani 1.00 1 d . . .
O(3) O 0.33234(19) 0.12369(9) 0.5033(2) 0.0513(9) Uani 1.00 1 d . . .
O(4) O 0.5000 0.12148(12) 0.5675(3) 0.0498(13) Uani 1.00 2 d S . .
O(5) O 0.5000 0.12788(11) 0.3433(3) 0.0496(13) Uani 1.00 2 d S . .
O(6) O 0.5000 0.33240(12) 0.6479(3) 0.0476(12) Uani 1.00 2 d S . .
O(7) O 0.5000 0.0000 1.0000 0.075(2) Uani 1.00 4 d S . .
C(1) C 0.3166(3) 0.36648(13) 0.6307(4) 0.0534(14) Uani 1.00 1 d . . .
C(2) C 0.3546(2) 0.36381(12) 0.7299(4) 0.0523(13) Uani 1.00 1 d . . .
C(3) C 0.3333(2) 0.30858(11) 0.6159(3) 0.0392(10) Uani 1.00 1 d . . .
C(4) C 0.3363(2) 0.30596(11) 0.7188(3) 0.0418(11) Uani 1.00 1 d . . .
C(5) C 0.3337(2) 0.24511(11) 0.6500(3) 0.0379(10) Uani 1.00 1 d . . .
C(6) C 0.3327(2) 0.21090(12) 0.6390(3) 0.0396(11) Uani 1.00 1 d . . .
C(7) C 0.3330(2) 0.14808(12) 0.5639(3) 0.0405(11) Uani 1.00 1 d . . .
C(8) C 0.3354(2) 0.14529(11) 0.6791(3) 0.0364(10) Uani 1.00 1 d . . .
C(9) C 0.3366(2) 0.11449(12) 0.7267(3) 0.0423(11) Uani 1.00 1 d . . .
C(10) C 0.3399(3) 0.05165(14) 0.7749(4) 0.0602(16) Uani 1.00 1 d . . .
C(11) C 0.3384(3) 0.06773(15) 0.8657(5) 0.0620(17) Uani 1.00 1 d . . .
C(12) C 0.500000(10) 0.0936(2) 0.4986(7) 0.101(3) Uani 1.00 2 d S . .
C(13) C 0.500000(10) 0.0972(2) 0.3972(7) 0.197(7) Uani 1.00 2 d S . .
C(14) C 0.5000 0.15138(16) 0.5148(5) 0.0409(16) Uani 1.00 2 d S . .
C(15) C 0.5000 0.15440(15) 0.4090(5) 0.0386(15) Uani 1.00 2 d S . .
C(16) C 0.5000 0.21524(15) 0.4798(4) 0.0344(14) Uani 1.00 2 d S . .
C(17) C 0.5000 0.25008(15) 0.4933(4) 0.0315(12) Uani 1.00 2 d S . .
C(18) C 0.5000 0.30955(15) 0.5832(4) 0.0346(14) Uani 1.00 2 d S . .
C(19) C 0.5000 0.31426(14) 0.4712(3) 0.0301(13) Uani 1.00 2 d S . .
C(20) C 0.5000 0.34774(15) 0.4317(4) 0.0318(13) Uani 1.00 2 d S . .
C(21) C 0.500000(10) 0.41185(16) 0.4051(5) 0.0444(17) Uani 1.00 2 d S . .
C(22) C 0.500000(10) 0.39938(15) 0.3089(5) 0.0417(16) Uani 1.00 2 d S . .
C(23) C 0.2403(7) 0.000000(10) 0.000000(10) 0.151(9) Uani 1.00 2 d S . .
C(24) C 0.1416(6) 0.0179(3) 0.0767(9) 0.223(10) Uani 1.00 1 d . . .
C(25) C 0.1079(7) 0.000000(10) 0.000000(10) 0.31(2) Uani 1.00 2 d S . .
C(26) C 0.2061(5) 0.0197(2) 0.0727(8) 0.213(9) Uani 1.00 1 d . . .
H(1) H 0.3269 0.3874 0.5972 0.064 Uiso 1.00 1 c R . .
H(2) H 0.2718 0.3660 0.6468 0.064 Uiso 1.00 1 c R . .
H(3) H 0.3447 0.3828 0.7732 0.063 Uiso 1.00 1 c R . .
H(4) H 0.3994 0.3639 0.7137 0.063 Uiso 1.00 1 c R . .
H(5) H 0.3415 0.0275 0.7721 0.072 Uiso 1.00 1 c R . .
H(6) H 0.3394 0.0558 0.9303 0.074 Uiso 1.00 1 c R . .
H(7) H 0.5375 0.0807 0.5149 0.121 Uiso 1.00 1 c R . .
H(8) H 0.5375 0.0855 0.3736 0.237 Uiso 1.00 1 c R . .
H(9) H 0.5000 0.4357 0.4169 0.053 Uiso 1.00 2 c R . .
H(10) H 0.5000 0.4136 0.2487 0.050 Uiso 1.00 2 c R . .
H(11) H 0.2863 0.0000 0.0000 0.181 Uiso 1.00 2 c R . .
H(12) H 0.1188 0.0292 0.1311 0.268 Uiso 1.00 1 c R . .
H(13) H 0.0620 0.0000 0.0000 0.378 Uiso 1.00 2 c R . .
H(14) H 0.2289 0.0339 0.1203 0.256 Uiso 0.50 1 c R . .

loop_
_atom_site_aniso_label
_atom_site_aniso_U_11
_atom_site_aniso_U_22
_atom_site_aniso_U_33
_atom_site_aniso_U_12
_atom_site_aniso_U_13
_atom_site_aniso_U_23
Fe(1) 0.0637(6) 0.0376(4) 0.0361(4) 0.0000 0.0000 -0.0011(3)
Cl(1) 0.349(18) 0.290(13) 0.228(11) -0.166(14) -0.112(11) 0.095(10)
Cl(2) 0.0908(14) 0.0436(9) 0.0564(10) 0.0000 0.0000 0.0103(8)
Cl(3) 0.0962(13) 0.0858(11) 0.0846(11) 0.0375(10) 0.0175(9) 0.0224(9)
S(1) 0.0555(7) 0.0433(5) 0.0330(5) 0.0001(5) -0.0047(4) -0.0022(4)
S(2) 0.0618(7) 0.0369(5) 0.0329(5) 0.0011(4) -0.0015(4) 0.0002(3)
S(3) 0.0579(7) 0.0417(5) 0.0359(5) 0.0028(5) -0.0069(5) -0.0021(4)
S(4) 0.0558(6) 0.0370(4) 0.0358(4) 0.0030(4) -0.0016(4) -0.0031(4)
S(5) 0.0704(8) 0.0376(5) 0.0559(7) 0.0000(5) -0.0047(6) -0.0077(5)
S(6) 0.0599(7) 0.0464(6) 0.0422(6) -0.0029(5) 0.0009(5) 0.0014(4)
S(7) 0.0546(9) 0.0320(6) 0.0270(6) 0.0000 0.0000 0.0021(5)
S(8) 0.0604(9) 0.0303(6) 0.0264(6) 0.0000 0.0000 0.0009(5)
S(9) 0.0548(9) 0.0323(6) 0.0266(6) 0.0000 0.0000 0.0007(5)
S(10) 0.0608(9) 0.0282(6) 0.0268(6) 0.0000 0.0000 -0.0008(5)
S(11) 0.0750(12) 0.0296(6) 0.0322(7) 0.0000 0.0000 -0.0058(5)
S(12) 0.0530(9) 0.0293(6) 0.0299(6) 0.0000 0.0000 -0.0022(5)
O(1) 0.077(2) 0.0403(17) 0.0403(17) -0.0026(16) -0.0005(16) 0.0064(13)
O(2) 0.073(2) 0.0438(17) 0.0379(16) -0.0002(16) -0.0036(16) -0.0029(13)
O(3) 0.074(2) 0.0445(17) 0.0358(15) 0.0018(16) -0.0074(16) -0.0029(13)
O(4) 0.077(3) 0.034(2) 0.038(2) 0.0000 0.0000 0.0010(18)
O(5) 0.081(3) 0.033(2) 0.035(2) 0.0000 0.0000 -0.0014(17)
O(6) 0.076(3) 0.036(2) 0.030(2) 0.0000 0.0000 -0.0029(17)
O(7) 0.108(7) 0.078(5) 0.040(3) 0.0000 0.0000 -0.020(3)
C(1) 0.070(3) 0.040(2) 0.051(2) 0.000(2) 0.003(2) 0.009(2)
C(2) 0.064(3) 0.037(2) 0.057(2) -0.004(2) 0.002(2) -0.004(2)
C(3) 0.040(2) 0.0354(19) 0.042(2) -0.0032(17) -0.0022(18) -0.0070(17)
C(4) 0.050(2) 0.039(2) 0.037(2) 0.0009(19) 0.0003(18) 0.0020(17)
C(5) 0.041(2) 0.039(2) 0.0329(18) 0.0013(18) -0.0001(17) -0.0051(16)
C(6) 0.036(2) 0.043(2) 0.039(2) 0.0029(17) 0.0004(17) -0.0120(17)
C(7) 0.040(2) 0.040(2) 0.042(2) 0.0060(18) -0.0061(18) -0.0046(17)
C(8) 0.037(2) 0.0313(18) 0.041(2) 0.0016(17) -0.0036(17) -0.0036(15)
C(9) 0.040(2) 0.041(2) 0.046(2) 0.0016(18) -0.0019(19) 0.0006(18)
C(10) 0.073(3) 0.039(2) 0.069(3) -0.002(2) -0.003(2) 0.007(2)
C(11) 0.074(3) 0.046(2) 0.066(3) -0.004(2) -0.004(2) 0.013(2)
C(12) 0.212(14) 0.033(3) 0.059(5) 0.0000 0.0000 0.003(3)
C(13) 0.53(3) 0.026(3) 0.038(4) 0.0000 0.0000 0.005(3)
C(14) 0.052(3) 0.036(2) 0.034(2) 0.0000 0.0000 0.004(2)
C(15) 0.046(3) 0.032(2) 0.038(3) 0.0000 0.0000 0.005(2)
C(16) 0.038(3) 0.039(2) 0.026(2) 0.0000 0.0000 -0.007(2)
C(17) 0.040(3) 0.029(2) 0.026(2) 0.0000 0.0000 -0.0027(18)
C(18) 0.041(3) 0.031(2) 0.032(2) 0.0000 0.0000 0.003(2)
C(19) 0.038(3) 0.030(2) 0.022(2) 0.0000 0.0000 -0.0061(19)
C(20) 0.032(2) 0.035(2) 0.029(2) 0.0000 0.0000 -0.002(2)
C(21) 0.063(4) 0.026(2) 0.044(3) 0.0000 0.0000 -0.002(2)
C(22) 0.059(4) 0.025(2) 0.041(3) 0.0000 0.0000 0.002(2)
C(23) 0.160(17) 0.118(15) 0.17(2) 0.0000 0.0000 0.072(13)
C(24) 0.144(13) 0.193(17) 0.33(2) 0.072(13) 0.125(19) 0.174(19)
C(25) 0.26(4) 0.31(4) 0.38(5) 0.0000 0.0000 0.29(4)
C(26) 0.35(2) 0.122(12) 0.168(17) -0.070(16) -0.082(18) 0.096(11)

loop_
_atom_type_symbol
_atom_type_description
_atom_type_scat_dispersion_real
_atom_type_scat_dispersion_imag
_atom_type_scat_source
C C 0.003 0.002
;
International Tables for Crystallography
(1992, Vol. C, Tables 4.2.6.8 and 6.1.1.4)
;
H H 0.000 0.000
;
International Tables for Crystallography
(1992, Vol. C, Table 6.1.1.4)
;
Cl Cl 0.148 0.159
;
International Tables for Crystallography
(1992, Vol. C, Tables 4.2.6.8 and 6.1.1.4)
;
O O 0.011 0.006
;
International Tables for Crystallography
(1992, Vol. C, Tables 4.2.6.8 and 6.1.1.4)
;
S S 0.125 0.123
;
International Tables for Crystallography
(1992, Vol. C, Tables 4.2.6.8 and 6.1.1.4)
;
Fe Fe 0.346 0.844
;
International Tables for Crystallography
(1992, Vol. C, Tables 4.2.6.8 and 6.1.1.4)
;

loop_
_geom_angle_atom_site_label_1
_geom_angle_atom_site_label_2
_geom_angle_atom_site_label_3
_geom_angle
_geom_angle_publ_flag
_geom_angle_site_symmetry_1
_geom_angle_site_symmetry_2
_geom_angle_site_symmetry_3
Cl(2) Fe(1) Cl(3) 106.96(6) yes . . .
Cl(2) Fe(1) Cl(3) 106.96(6) yes . . 2_655
Cl(2) Fe(1) O(7) 115.47(6) yes . . .
Cl(3) Fe(1) Cl(3) 109.85(8) yes . . 2_655
Cl(3) Fe(1) O(7) 108.75(5) yes . . .
Cl(3) Fe(1) O(7) 108.75(5) yes 2_655 . .
C(3) S(1) C(5) 92.6(2) yes . . .
C(4) S(2) C(5) 93.7(2) yes . . .
C(6) S(3) C(7) 98.0(2) yes . . .
C(6) S(4) C(8) 96.5(2) yes . . .
C(9) S(5) C(10) 94.7(2) yes . . .
C(9) S(6) C(11) 95.6(2) yes . . .
C(14) S(7) C(16) 94.3(2) yes . . .
C(15) S(8) C(16) 94.3(2) yes . . .
C(17) S(9) C(18) 96.1(2) yes . . .
C(17) S(10) C(19) 94.8(2) yes . . .
C(20) S(11) C(21) 94.9(2) yes . . .
C(20) S(12) C(22) 96.2(3) yes . . .
C(1) O(1) C(3) 109.6(3) yes . . .
C(2) O(2) C(4) 110.3(3) yes . . .
C(12) O(4) C(14) 111.4(5) yes . . .
C(13) O(5) C(15) 111.5(5) yes . . .
Fe(1) O(7) Fe(1) 180.00(3) yes . . 5_657
O(1) C(1) C(2) 110.9(4) yes . . .
O(2) C(2) C(1) 111.0(4) yes . . .
S(1) C(3) O(1) 115.4(3) yes . . .
S(1) C(3) C(4) 119.2(3) yes . . .
O(1) C(3) C(4) 125.4(4) yes . . .
S(2) C(4) O(2) 117.4(3) yes . . .
S(2) C(4) C(3) 117.4(3) yes . . .
O(2) C(4) C(3) 125.1(4) yes . . .
S(1) C(5) S(2) 117.1(2) yes . . .
S(1) C(5) C(6) 120.2(3) yes . . .
S(2) C(5) C(6) 122.7(3) yes . . .
S(3) C(6) S(4) 115.6(2) yes . . .
S(3) C(6) C(5) 123.2(3) yes . . .
S(4) C(6) C(5) 121.2(3) yes . . .
S(3) C(7) O(3) 121.9(3) yes . . .
S(3) C(7) C(8) 113.4(3) yes . . .
O(3) C(7) C(8) 124.7(4) yes . . .
S(4) C(8) C(7) 116.5(3) yes . . .
S(4) C(8) C(9) 122.6(3) yes . . .
C(7) C(8) C(9) 120.9(4) yes . . .
S(5) C(9) S(6) 114.8(2) yes . . .
S(5) C(9) C(8) 124.8(3) yes . . .
S(6) C(9) C(8) 120.4(3) yes . . .
S(5) C(10) C(11) 118.2(4) yes . . .
S(6) C(11) C(10) 116.8(4) yes . . .
O(4) C(12) C(13) 122.7(7) yes . . .
O(5) C(13) C(12) 125.8(7) yes . . .
S(7) C(14) O(4) 117.4(4) yes . . .
S(7) C(14) C(15) 117.7(4) yes . . .
O(4) C(14) C(15) 124.8(5) yes . . .
S(8) C(15) O(5) 119.1(4) yes . . .
S(8) C(15) C(14) 117.1(4) yes . . .
O(5) C(15) C(14) 123.8(5) yes . . .
S(7) C(16) S(8) 116.6(3) yes . . .
S(7) C(16) C(17) 119.9(4) yes . . .
S(8) C(16) C(17) 123.5(4) yes . . .
S(9) C(17) S(10) 117.8(3) yes . . .
S(9) C(17) C(16) 118.4(4) yes . . .
S(10) C(17) C(16) 123.7(4) yes . . .
S(9) C(18) O(6) 122.2(4) yes . . .
S(9) C(18) C(19) 112.6(4) yes . . .
O(6) C(18) C(19) 125.2(5) yes . . .
S(10) C(19) C(18) 118.7(4) yes . . .
S(10) C(19) C(20) 122.9(3) yes . . .
C(18) C(19) C(20) 118.4(4) yes . . .
S(11) C(20) S(12) 115.0(3) yes . . .
S(11) C(20) C(19) 123.8(4) yes . . .
S(12) C(20) C(19) 121.2(4) yes . . .
S(11) C(21) C(22) 118.1(4) yes . . .
S(12) C(22) C(21) 115.8(4) yes . . .
C(26) C(23) C(26) 119.2(12) yes . . 6_555
C(25) C(24) C(26) 120.0(11) yes . . .
C(24) C(25) C(24) 119.9(13) yes . . 6_555
Cl(1) C(26) C(23) 120.0(11) yes . . .
Cl(1) C(26) C(24) 120.0(10) yes . . .
C(23) C(26) C(24) 120.0(10) yes . . .
O(1) C(1) H(1) 109.1 no . . .
O(1) C(1) H(2) 109.3 no . . .
C(2) C(1) H(1) 108.9 no . . .
C(2) C(1) H(2) 109.2 no . . .
H(1) C(1) H(2) 109.5 no . . .
O(2) C(2) H(3) 109.2 no . . .
O(2) C(2) H(4) 109.0 no . . .
C(1) C(2) H(3) 109.0 no . . .
C(1) C(2) H(4) 109.2 no . . .
H(3) C(2) H(4) 109.5 no . . .
S(5) C(10) H(5) 121.1 no . . .
C(11) C(10) H(5) 120.7 no . . .
S(6) C(11) H(6) 121.6 no . . .
C(10) C(11) H(6) 121.7 no . . .
O(4) C(12) H(7) 106.2 no . . .
O(4) C(12) H(7) 106.2 no . . 2_655
C(13) C(12) H(7) 106.0 no . . .
C(13) C(12) H(7) 106.0 no . . 2_655
H(7) C(12) H(7) 109.5 no . . 2_655
O(5) C(13) H(8) 105.1 no . . .
O(5) C(13) H(8) 105.1 no . . 2_655
C(12) C(13) H(8) 105.3 no . . .
C(12) C(13) H(8) 105.3 no . . 2_655
H(8) C(13) H(8) 109.5 no . . 2_655
S(11) C(21) H(9) 121.0 no . . .
C(22) C(21) H(9) 120.9 no . . .
S(12) C(22) H(10) 122.0 no . . .
C(21) C(22) H(10) 122.2 no . . .
C(26) C(23) H(11) 120.4 no . . .
C(26) C(23) H(11) 120.4 no 6_555 . .
C(25) C(24) H(12) 120.0 no . . .
C(26) C(24) H(12) 119.9 no . . .
C(24) C(25) H(13) 120.1 no . . .
C(24) C(25) H(13) 120.1 no 6_555 . .
C(23) C(26) H(14) 119.8 no . . .
C(24) C(26) H(14) 120.2 no . . .
Cl(1) H(14) C(26) 175.7 no . . .

loop_
_geom_bond_atom_site_label_1
_geom_bond_atom_site_label_2
_geom_bond_distance
_geom_bond_publ_flag
_geom_bond_site_symmetry_1
_geom_bond_site_symmetry_2
Fe(1) Cl(2) 2.209(2) yes . .
Fe(1) Cl(3) 2.216(2) yes . .
Fe(1) Cl(3) 2.216(2) yes . 2_655
Fe(1) O(7) 1.7579(8) yes . .
Cl(1) C(26) 1.432(16) yes . .
S(1) C(3) 1.755(4) yes . .
S(1) C(5) 1.746(4) yes . .
S(2) C(4) 1.744(4) yes . .
S(2) C(5) 1.746(4) yes . .
S(3) C(6) 1.731(4) yes . .
S(3) C(7) 1.778(4) yes . .
S(4) C(6) 1.771(4) yes . .
S(4) C(8) 1.751(4) yes . .
S(5) C(9) 1.736(4) yes . .
S(5) C(10) 1.725(6) yes . .
S(6) C(9) 1.721(4) yes . .
S(6) C(11) 1.726(6) yes . .
S(7) C(14) 1.738(6) yes . .
S(7) C(16) 1.737(5) yes . .
S(8) C(15) 1.744(6) yes . .
S(8) C(16) 1.743(5) yes . .
S(9) C(17) 1.731(5) yes . .
S(9) C(18) 1.770(6) yes . .
S(10) C(17) 1.719(5) yes . .
S(10) C(19) 1.727(5) yes . .
S(11) C(20) 1.712(6) yes . .
S(11) C(21) 1.737(6) yes . .
S(12) C(20) 1.717(5) yes . .
S(12) C(22) 1.728(6) yes . .
O(1) C(1) 1.450(6) yes . .
O(1) C(3) 1.375(5) yes . .
O(2) C(2) 1.463(6) yes . .
O(2) C(4) 1.349(5) yes . .
O(3) C(7) 1.231(5) yes . .
O(4) C(12) 1.403(10) yes . .
O(4) C(14) 1.354(7) yes . .
O(5) C(13) 1.389(9) yes . .
O(5) C(15) 1.337(7) yes . .
O(6) C(18) 1.219(7) yes . .
C(1) C(2) 1.493(7) yes . .
C(3) C(4) 1.319(6) yes . .
C(5) C(6) 1.351(6) yes . .
C(7) C(8) 1.476(6) yes . .
C(8) C(9) 1.354(6) yes . .
C(10) C(11) 1.320(8) yes . .
C(12) C(13) 1.301(13) yes . .
C(14) C(15) 1.356(9) yes . .
C(16) C(17) 1.379(8) yes . .
C(18) C(19) 1.442(7) yes . .
C(19) C(20) 1.409(7) yes . .
C(21) C(22) 1.322(9) yes . .
C(23) C(26) 1.400(13) yes . .
C(23) C(26) 1.400(13) yes . 6_555
C(24) C(25) 1.392(14) yes . .
C(24) C(26) 1.337(18) yes . .
Cl(1) H(14) 0.483 no . .
C(1) H(1) 0.950 no . .
C(1) H(2) 0.950 no . .
C(2) H(3) 0.950 no . .
C(2) H(4) 0.950 no . .
C(10) H(5) 0.950 no . .
C(11) H(6) 0.950 no . .
C(12) H(7) 0.950 no . .
C(12) H(7) 0.950 no . 2_655
C(13) H(8) 0.950 no . .
C(13) H(8) 0.950 no . 2_655
C(21) H(9) 0.950 no . .
C(22) H(10) 0.950 no . .
C(23) H(11) 0.950 no . .
C(24) H(12) 0.950 no . .
C(25) H(13) 0.950 no . .
C(26) H(14) 0.950 no . .

loop_
_geom_contact_atom_site_label_1
_geom_contact_atom_site_label_2
_geom_contact_distance
_geom_contact_publ_flag
_geom_contact_site_symmetry_1
_geom_contact_site_symmetry_2
Cl(1) Cl(1) 2.767(16) ? . 15_555
Cl(1) Cl(3) 3.582(13) ? . 5_656
Cl(2) C(10) 3.621(6) ? . .
Cl(2) C(10) 3.621(6) ? . 2_655
Cl(2) C(21) 3.522(6) ? . 3_555
Cl(2) C(22) 3.434(6) ? . 3_555
Cl(3) Cl(1) 3.582(13) ? . 5_656
Cl(3) S(11) 3.551(2) ? . 7_646
Cl(3) C(1) 3.787(5) ? . 7_646
Cl(3) C(2) 3.725(5) ? . 7_646
Cl(3) C(21) 3.778(6) ? . 7_646
S(1) S(2) 3.7109(15) ? . 3_554
S(1) S(3) 3.6765(19) ? . 13_556
S(1) S(9) 3.6692(14) ? . .
S(1) C(17) 3.666(2) ? . .
S(2) S(1) 3.7109(15) ? . 3_555
S(2) S(2) 3.697(2) ? . 15_556
S(2) S(3) 3.5972(15) ? . 3_555
S(2) C(5) 3.777(4) ? . 15_556
S(3) S(1) 3.6765(19) ? . 13_556
S(3) S(2) 3.5972(15) ? . 3_554
S(3) S(7) 3.6566(14) ? . .
S(3) O(1) 3.658(4) ? . 13_556
S(3) O(2) 3.111(3) ? . 3_554
S(3) C(3) 3.764(4) ? . 13_556
S(3) C(16) 3.705(2) ? . .
S(4) S(4) 3.6249(17) ? . 15_556
S(4) S(12) 3.7490(14) ? . 3_555
S(5) C(11) 3.696(6) ? . 15_556
S(5) C(25) 3.783(4) ? . 12_555
S(6) S(12) 3.7455(15) ? . 3_555
S(6) O(1) 3.209(3) ? . 3_555
S(6) C(1) 3.565(5) ? . 3_555
S(6) C(8) 3.790(4) ? . 15_556
S(6) C(9) 3.713(4) ? . 15_556
S(6) C(21) 3.591(2) ? . 3_555
S(6) C(22) 3.516(2) ? . 3_555
S(7) S(3) 3.6566(14) ? . .
S(7) S(3) 3.6566(14) ? . 2_655
S(7) S(12) 3.200(2) ? . 3_555
S(7) C(6) 3.627(4) ? . .
S(7) C(6) 3.627(4) ? . 2_655
S(8) S(9) 3.390(2) ? . 3_554
S(8) O(2) 3.624(3) ? . 3_554
S(8) O(2) 3.624(3) ? . 4_654
S(8) O(6) 2.892(4) ? . 3_554
S(8) C(18) 3.507(5) ? . 3_554
S(9) S(1) 3.6692(14) ? . .
S(9) S(1) 3.6692(14) ? . 2_655
S(9) S(8) 3.390(2) ? . 3_555
S(9) C(5) 3.559(4) ? . .
S(9) C(5) 3.559(4) ? . 2_655
S(11) Cl(3) 3.551(2) ? . 7_656
S(11) Cl(3) 3.551(2) ? . 8_556
S(12) S(4) 3.7490(14) ? . 3_554
S(12) S(4) 3.7490(14) ? . 4_654
S(12) S(6) 3.7455(15) ? . 3_554
S(12) S(6) 3.7455(15) ? . 4_654
S(12) S(7) 3.200(2) ? . 3_554
S(12) O(4) 3.095(4) ? . 3_554
S(12) C(8) 3.734(4) ? . 3_554
S(12) C(8) 3.734(4) ? . 4_654
S(12) C(9) 3.699(4) ? . 3_554
S(12) C(9) 3.699(4) ? . 4_654
S(12) C(14) 3.642(6) ? . 3_554
O(1) S(3) 3.658(4) ? . 13_556
O(1) S(6) 3.209(3) ? . 3_554
O(1) O(3) 3.795(5) ? . 13_556
O(1) O(6) 3.660(4) ? . .
O(1) C(7) 3.798(6) ? . 13_556
O(1) C(18) 3.672(4) ? . .
O(1) C(19) 3.783(4) ? . .
O(2) S(3) 3.111(3) ? . 3_555
O(2) S(8) 3.624(3) ? . 3_555
O(2) O(2) 3.796(5) ? . 15_556
O(2) O(3) 3.268(4) ? . 3_555
O(2) O(5) 3.750(4) ? . 3_555
O(2) O(6) 3.769(4) ? . .
O(2) C(1) 3.645(7) ? . 15_556
O(2) C(4) 3.772(6) ? . 15_556
O(2) C(7) 3.630(5) ? . 3_555
O(2) C(15) 3.718(4) ? . 3_555
O(3) O(1) 3.795(5) ? . 13_556
O(3) O(2) 3.268(4) ? . 3_554
O(3) O(4) 3.565(4) ? . .
O(3) C(1) 3.545(7) ? . 13_556
O(3) C(2) 3.554(6) ? . 3_554
O(3) C(12) 3.664(4) ? . .
O(3) C(14) 3.638(4) ? . .
O(4) S(12) 3.095(4) ? . 3_555
O(4) O(3) 3.565(4) ? . .
O(4) O(3) 3.565(4) ? . 2_655
O(4) C(7) 3.610(4) ? . .
O(4) C(7) 3.610(4) ? . 2_655
O(4) C(22) 3.188(8) ? . 3_555
O(5) O(2) 3.750(4) ? . 3_554
O(5) O(2) 3.750(4) ? . 4_654
O(5) O(6) 2.943(6) ? . 3_554
O(5) C(2) 3.355(6) ? . 3_554
O(5) C(2) 3.355(6) ? . 4_654
O(6) S(8) 2.892(4) ? . 3_555
O(6) O(1) 3.660(4) ? . .
O(6) O(1) 3.660(4) ? . 2_655
O(6) O(2) 3.769(4) ? . .
O(6) O(2) 3.769(4) ? . 2_655
O(6) O(5) 2.943(6) ? . 3_555
O(6) C(2) 3.416(6) ? . .
O(6) C(2) 3.416(6) ? . 2_655
O(6) C(3) 3.596(4) ? . .
O(6) C(3) 3.596(4) ? . 2_655
O(6) C(4) 3.657(5) ? . .
O(6) C(4) 3.657(5) ? . 2_655
O(6) C(15) 3.373(7) ? . 3_555
O(7) Cl(3) 3.241(2) ? . 6_557
O(7) C(21) 3.669(6) ? . 3_555
O(7) C(21) 3.669(6) ? . 7_646
C(1) Cl(3) 3.787(5) ? . 7_656
C(1) S(6) 3.565(5) ? . 3_554
C(1) O(2) 3.645(7) ? . 15_556
C(1) O(3) 3.545(7) ? . 13_556
C(2) Cl(3) 3.725(5) ? . 7_656
C(2) O(3) 3.554(6) ? . 3_555
C(2) O(5) 3.355(6) ? . 3_555
C(2) O(6) 3.416(6) ? . .
C(3) S(3) 3.764(4) ? . 13_556
C(3) O(6) 3.596(4) ? . .
C(3) C(18) 3.473(4) ? . .
C(4) O(2) 3.772(6) ? . 15_556
C(4) O(6) 3.657(5) ? . .
C(4) C(4) 3.657(6) ? . 15_556
C(5) S(2) 3.777(4) ? . 15_556
C(5) S(9) 3.559(4) ? . .
C(6) S(7) 3.627(4) ? . .
C(7) O(1) 3.798(6) ? . 13_556
C(7) O(2) 3.630(5) ? . 3_554
C(7) O(4) 3.610(4) ? . .
C(7) C(14) 3.514(4) ? . .
C(8) S(6) 3.790(4) ? . 15_556
C(8) S(12) 3.734(4) ? . 3_555
C(9) S(6) 3.713(4) ? . 15_556
C(9) S(12) 3.699(4) ? . 3_555
C(9) C(9) 3.630(6) ? . 15_556
C(9) C(22) 3.582(5) ? . 3_555
C(10) Cl(2) 3.621(6) ? . .
C(10) C(10) 3.775(9) ? . 15_556
C(10) C(24) 3.742(13) ? . 12_555
C(11) S(5) 3.696(6) ? . 15_556
C(11) C(21) 3.475(6) ? . 3_555
C(11) C(22) 3.657(6) ? . 3_555
C(11) C(23) 3.759(10) ? . 1_556
C(12) O(3) 3.664(4) ? . .
C(12) O(3) 3.664(4) ? . 2_655
C(14) S(12) 3.642(6) ? . 3_555
C(14) O(3) 3.638(4) ? . .
C(14) O(3) 3.638(4) ? . 2_655
C(14) C(7) 3.514(4) ? . .
C(14) C(7) 3.514(4) ? . 2_655
C(15) O(2) 3.718(4) ? . 3_554
C(15) O(2) 3.718(4) ? . 4_654
C(15) O(6) 3.373(7) ? . 3_554
C(16) S(3) 3.705(2) ? . .
C(16) S(3) 3.705(2) ? . 2_655
C(17) S(1) 3.666(2) ? . .
C(17) S(1) 3.666(2) ? . 2_655
C(18) S(8) 3.507(5) ? . 3_555
C(18) O(1) 3.672(4) ? . .
C(18) O(1) 3.672(4) ? . 2_655
C(18) C(3) 3.473(4) ? . .
C(18) C(3) 3.473(4) ? . 2_655
C(19) O(1) 3.783(4) ? . .
C(19) O(1) 3.782(4) ? . 2_655
C(21) Cl(2) 3.522(6) ? . 3_554
C(21) Cl(3) 3.778(6) ? . 7_656
C(21) Cl(3) 3.778(6) ? . 8_556
C(21) S(6) 3.591(2) ? . 3_554
C(21) S(6) 3.591(2) ? . 4_654
C(21) O(7) 3.669(6) ? . 3_554
C(21) C(11) 3.475(6) ? . 3_554
C(21) C(11) 3.475(6) ? . 4_654
C(22) Cl(2) 3.434(6) ? . 3_554
C(22) S(6) 3.516(2) ? . 3_554
C(22) S(6) 3.516(2) ? . 4_654
C(22) O(4) 3.188(8) ? . 3_554
C(22) C(9) 3.582(5) ? . 3_554
C(22) C(9) 3.582(5) ? . 4_654
C(22) C(11) 3.657(6) ? . 3_554
C(22) C(11) 3.657(6) ? . 4_654
C(23) C(11) 3.759(10) ? . 1_554
C(23) C(11) 3.759(10) ? . 6_556
C(24) C(10) 3.742(13) ? . 12_554
C(25) S(5) 3.783(4) ? . 12_554
C(25) S(5) 3.783(4) ? . 15_555
Fe(1) H(9) 3.326 ? . 3_555
Fe(1) H(9) 3.181 ? . 7_646
Cl(1) H(1) 3.359 ? . 3_554
Cl(1) H(2) 3.681 ? . 3_554
Cl(1) H(3) 3.607 ? . 13_556
Cl(1) H(5) 3.603 ? . 6_556
Cl(1) H(5) 3.605 ? . 12_554
Cl(1) H(6) 3.444 ? . 1_554
Cl(1) H(14) 3.107 ? . 15_555
Cl(2) H(5) 3.334 ? . .
Cl(2) H(5) 3.334 ? . 2_655
Cl(2) H(9) 2.938 ? . 3_555
Cl(2) H(10) 2.766 ? . 3_555
Cl(2) H(12) 3.341 ? . 11_555
Cl(2) H(12) 3.341 ? . 12_555
Cl(2) H(13) 3.393 ? . 11_555
Cl(2) H(13) 3.393 ? . 12_555
Cl(3) H(1) 3.032 ? . 7_646
Cl(3) H(3) 3.405 ? . 7_646
Cl(3) H(4) 3.472 ? . 7_646
Cl(3) H(5) 3.612 ? . 2_655
Cl(3) H(6) 3.065 ? . 5_657
Cl(3) H(8) 3.443 ? . 6_556
Cl(3) H(9) 3.401 ? . 7_646
Cl(3) H(11) 3.744 ? . 2_656
Cl(3) H(12) 3.131 ? . 11_555
S(3) H(2) 3.706 ? . 13_556
S(5) H(7) 3.178 ? . 2_655
S(5) H(10) 3.538 ? . 3_555
S(6) H(1) 3.017 ? . 3_555
S(8) H(4) 3.626 ? . 3_554
S(8) H(4) 3.626 ? . 4_654
S(11) H(1) 3.758 ? . .
S(11) H(1) 3.758 ? . 2_655
S(11) H(4) 3.426 ? . .
S(11) H(4) 3.426 ? . 2_655
O(2) H(2) 2.779 ? . 15_556
O(3) H(1) 3.561 ? . 13_556
O(3) H(2) 2.911 ? . 13_556
O(3) H(3) 2.958 ? . 3_554
O(3) H(7) 3.182 ? . 2_655
O(3) H(8) 3.499 ? . 2_655
O(4) H(10) 2.693 ? . 3_555
O(5) H(3) 3.361 ? . 3_554
O(5) H(3) 3.361 ? . 4_654
O(5) H(4) 2.678 ? . 3_554
O(5) H(4) 2.678 ? . 4_654
O(6) H(4) 2.563 ? . .
O(6) H(4) 2.563 ? . 2_655
O(7) H(9) 2.739 ? . 3_555
O(7) H(9) 2.739 ? . 7_646
C(1) H(2) 3.378 ? . 15_556
C(1) H(3) 3.612 ? . 15_556
C(2) H(2) 3.053 ? . 15_556
C(2) H(8) 3.509 ? . 4_655
C(4) H(2) 3.674 ? . 15_556
C(7) H(2) 3.497 ? . 13_556
C(9) H(10) 3.568 ? . 3_555
C(10) H(10) 3.597 ? . 3_555
C(10) H(11) 3.689 ? . 1_556
C(10) H(12) 3.766 ? . 12_555
C(11) H(1) 3.450 ? . 3_555
C(11) H(9) 3.410 ? . 3_555
C(11) H(10) 3.735 ? . 3_555
C(11) H(11) 3.344 ? . 1_556
C(12) H(10) 3.205 ? . 3_555
C(13) H(3) 3.667 ? . 3_554
C(13) H(3) 3.667 ? . 4_654
C(13) H(4) 3.486 ? . 3_554
C(13) H(4) 3.486 ? . 4_654
C(13) H(12) 3.647 ? . 15_555
C(13) H(12) 3.647 ? . 16_555
C(15) H(4) 3.325 ? . 3_554
C(15) H(4) 3.325 ? . 4_654
C(18) H(4) 3.415 ? . .
C(18) H(4) 3.415 ? . 2_655
C(21) H(6) 3.573 ? . 3_554
C(21) H(6) 3.573 ? . 4_654
C(23) H(5) 3.742 ? . 1_554
C(23) H(5) 3.742 ? . 6_556
C(23) H(6) 3.128 ? . 1_554
C(23) H(6) 3.128 ? . 6_556
C(24) H(5) 3.086 ? . 12_554
C(24) H(7) 3.479 ? . 16_455
C(24) H(8) 3.479 ? . 16_455
C(25) H(5) 3.785 ? . 12_554
C(25) H(5) 3.785 ? . 15_555
C(25) H(7) 3.495 ? . 11_454
C(25) H(7) 3.495 ? . 16_455
C(25) H(13) 3.515 ? . 2_555
C(26) H(5) 3.300 ? . 12_554
C(26) H(6) 3.593 ? . 1_554
H(1) Cl(1) 3.359 ? . 3_555
H(1) Cl(3) 3.032 ? . 7_656
H(1) S(6) 3.017 ? . 3_554
H(1) S(11) 3.758 ? . .
H(1) O(3) 3.561 ? . 13_556
H(1) C(11) 3.450 ? . 3_554
H(1) H(6) 3.097 ? . 3_554
H(1) H(14) 3.709 ? . 3_555
H(2) Cl(1) 3.681 ? . 3_555
H(2) S(3) 3.706 ? . 13_556
H(2) O(2) 2.779 ? . 15_556
H(2) O(3) 2.911 ? . 13_556
H(2) C(1) 3.378 ? . 15_556
H(2) C(2) 3.053 ? . 15_556
H(2) C(4) 3.674 ? . 15_556
H(2) C(7) 3.497 ? . 13_556
H(2) H(2) 2.785 ? . 15_556
H(2) H(3) 2.699 ? . 15_556
H(3) Cl(1) 3.607 ? . 13_556
H(3) Cl(3) 3.405 ? . 7_656
H(3) O(3) 2.958 ? . 3_555
H(3) O(5) 3.361 ? . 3_555
H(3) C(1) 3.612 ? . 15_556
H(3) C(13) 3.667 ? . 3_555
H(3) H(2) 2.699 ? . 15_556
H(3) H(8) 3.022 ? . 4_655
H(3) H(12) 3.745 ? . 13_556
H(4) Cl(3) 3.472 ? . 7_656
H(4) S(8) 3.626 ? . 3_555
H(4) S(11) 3.426 ? . .
H(4) O(5) 2.678 ? . 3_555
H(4) O(6) 2.563 ? . .
H(4) C(13) 3.486 ? . 3_555
H(4) C(15) 3.325 ? . 3_555
H(4) C(18) 3.415 ? . .
H(4) H(8) 3.133 ? . 4_655
H(5) Cl(1) 3.603 ? . 6_556
H(5) Cl(1) 3.605 ? . 12_555
H(5) Cl(2) 3.334 ? . .
H(5) Cl(3) 3.612 ? . 2_655
H(5) C(23) 3.742 ? . 1_556
H(5) C(24) 3.086 ? . 12_555
H(5) C(25) 3.785 ? . 12_555
H(5) C(26) 3.300 ? . 12_555
H(5) H(11) 3.306 ? . 1_556
H(5) H(12) 2.980 ? . 12_555
H(5) H(14) 3.623 ? . 6_556
H(5) H(14) 3.419 ? . 12_555
H(6) Cl(1) 3.444 ? . 1_556
H(6) Cl(3) 3.065 ? . 5_657
H(6) C(21) 3.573 ? . 3_555
H(6) C(23) 3.128 ? . 1_556
H(6) C(26) 3.593 ? . 1_556
H(6) H(1) 3.097 ? . 3_555
H(6) H(9) 3.344 ? . 3_555
H(6) H(11) 2.607 ? . 1_556
H(6) H(14) 3.441 ? . 1_556
H(7) S(5) 3.178 ? . 2_655
H(7) O(3) 3.182 ? . 2_655
H(7) C(24) 3.479 ? . 16_555
H(7) C(25) 3.495 ? . 11_555
H(7) H(10) 3.091 ? . 3_555
H(7) H(12) 3.224 ? . 16_555
H(7) H(13) 3.217 ? . 11_555
H(7) H(13) 3.785 ? . 12_555
H(8) Cl(3) 3.443 ? . 6_556
H(8) O(3) 3.499 ? . 2_655
H(8) C(2) 3.509 ? . 4_654
H(8) C(24) 3.479 ? . 16_555
H(8) H(3) 3.022 ? . 4_654
H(8) H(4) 3.133 ? . 4_654
H(8) H(12) 2.780 ? . 16_555
H(8) H(13) 3.761 ? . 11_555
H(9) Fe(1) 3.326 ? . 3_554
H(9) Fe(1) 3.181 ? . 7_656
H(9) Cl(2) 2.938 ? . 3_554
H(9) Cl(3) 3.401 ? . 7_656
H(9) Cl(3) 3.401 ? . 8_556
H(9) O(7) 2.739 ? . 3_554
H(9) C(11) 3.410 ? . 3_554
H(9) C(11) 3.410 ? . 4_654
H(9) H(6) 3.344 ? . 3_554
H(9) H(6) 3.344 ? . 4_654
H(10) Cl(2) 2.766 ? . 3_554
H(10) S(5) 3.538 ? . 3_554
H(10) S(5) 3.538 ? . 4_654
H(10) O(4) 2.693 ? . 3_554
H(10) C(9) 3.568 ? . 3_554
H(10) C(9) 3.568 ? . 4_654
H(10) C(10) 3.597 ? . 3_554
H(10) C(10) 3.597 ? . 4_654
H(10) C(11) 3.735 ? . 3_554
H(10) C(11) 3.735 ? . 4_654
H(10) C(12) 3.205 ? . 3_554
H(10) H(7) 3.091 ? . 3_554
H(10) H(7) 3.091 ? . 4_654
H(11) Cl(3) 3.744 ? . 2_654
H(11) Cl(3) 3.744 ? . 5_656
H(11) C(10) 3.689 ? . 1_554
H(11) C(10) 3.689 ? . 6_556
H(11) C(11) 3.344 ? . 1_554
H(11) C(11) 3.344 ? . 6_556
H(11) H(5) 3.306 ? . 1_554
H(11) H(5) 3.306 ? . 6_556
H(11) H(6) 2.607 ? . 1_554
H(11) H(6) 2.607 ? . 6_556
H(12) Cl(2) 3.341 ? . 11_454
H(12) Cl(3) 3.131 ? . 11_454
H(12) C(10) 3.766 ? . 12_554
H(12) C(13) 3.647 ? . 15_555
H(12) H(3) 3.745 ? . 13_556
H(12) H(5) 2.980 ? . 12_554
H(12) H(7) 3.224 ? . 16_455
H(12) H(8) 2.780 ? . 16_455
H(13) Cl(2) 3.393 ? . 11_454
H(13) Cl(2) 3.393 ? . 15_555
H(13) C(25) 3.515 ? . 2_555
H(13) H(7) 3.217 ? . 11_454
H(13) H(7) 3.785 ? . 12_554
H(13) H(7) 3.785 ? . 15_555
H(13) H(7) 3.217 ? . 16_455
H(13) H(8) 3.761 ? . 11_454
H(13) H(8) 3.761 ? . 16_455
H(13) H(13) 2.565 ? . 2_555
H(14) Cl(1) 3.107 ? . 15_555
H(14) H(1) 3.709 ? . 3_554
H(14) H(5) 3.623 ? . 6_556
H(14) H(5) 3.419 ? . 12_554
H(14) H(6) 3.441 ? . 1_554
H(14) H(14) 3.424 ? . 15_555

loop_
_geom_torsion_atom_site_label_1
_geom_torsion_atom_site_label_2
_geom_torsion_atom_site_label_3
_geom_torsion_atom_site_label_4
_geom_torsion
_geom_torsion_publ_flag
_geom_torsion_site_symmetry_1
_geom_torsion_site_symmetry_2
_geom_torsion_site_symmetry_3
_geom_torsion_site_symmetry_4
C(3) S(1) C(5) S(2) 0.2(3) ? . . . .
C(3) S(1) C(5) C(6) 180.0(3) ? . . . .
C(5) S(1) C(3) O(1) 179.8(2) ? . . . .
C(5) S(1) C(3) C(4) -0.9(4) ? . . . .
C(4) S(2) C(5) S(1) 0.3(3) ? . . . .
C(4) S(2) C(5) C(6) -179.4(4) ? . . . .
C(5) S(2) C(4) O(2) -179.8(2) ? . . . .
C(5) S(2) C(4) C(3) -1.0(4) ? . . . .
C(6) S(3) C(7) O(3) -179.3(4) ? . . . .
C(6) S(3) C(7) C(8) 2.3(3) ? . . . .
C(7) S(3) C(6) S(4) -1.0(3) ? . . . .
C(7) S(3) C(6) C(5) 177.5(4) ? . . . .
C(6) S(4) C(8) C(7) 2.0(3) ? . . . .
C(6) S(4) C(8) C(9) -178.7(4) ? . . . .
C(8) S(4) C(6) S(3) -0.3(3) ? . . . .
C(8) S(4) C(6) C(5) -178.9(4) ? . . . .
C(9) S(5) C(10) C(11) 0.5(5) ? . . . .
C(10) S(5) C(9) S(6) -1.5(3) ? . . . .
C(10) S(5) C(9) C(8) 179.5(4) ? . . . .
C(9) S(6) C(11) C(10) -1.5(5) ? . . . .
C(11) S(6) C(9) S(5) 1.8(3) ? . . . .
C(11) S(6) C(9) C(8) -179.1(4) ? . . . .
C(1) O(1) C(3) S(1) 163.9(3) ? . . . .
C(1) O(1) C(3) C(4) -15.3(6) ? . . . .
C(3) O(1) C(1) C(2) 44.6(5) ? . . . .
C(2) O(2) C(4) S(2) 164.5(3) ? . . . .
C(2) O(2) C(4) C(3) -14.3(6) ? . . . .
C(4) O(2) C(2) C(1) 43.8(5) ? . . . .
O(1) C(1) C(2) O(2) -61.7(5) ? . . . .
S(1) C(3) C(4) S(2) 1.4(5) ? . . . .
S(1) C(3) C(4) O(2) -179.9(3) ? . . . .
O(1) C(3) C(4) S(2) -179.4(3) ? . . . .
O(1) C(3) C(4) O(2) -0.7(8) ? . . . .
S(1) C(5) C(6) S(3) 0.7(5) ? . . . .
S(1) C(5) C(6) S(4) 179.1(2) ? . . . .
S(2) C(5) C(6) S(3) -179.6(2) ? . . . .
S(2) C(5) C(6) S(4) -1.1(5) ? . . . .
S(3) C(7) C(8) S(4) -3.0(4) ? . . . .
S(3) C(7) C(8) C(9) 177.7(3) ? . . . .
O(3) C(7) C(8) S(4) 178.7(4) ? . . . .
O(3) C(7) C(8) C(9) -0.6(7) ? . . . .
S(4) C(8) C(9) S(5) -176.4(2) ? . . . .
S(4) C(8) C(9) S(6) 4.7(5) ? . . . .
C(7) C(8) C(9) S(5) 2.9(6) ? . . . .
C(7) C(8) C(9) S(6) -176.0(3) ? . . . .
S(5) C(10) C(11) S(6) 0.7(7) ? . . . .
C(26) C(23) C(26) Cl(1) -175.7(8) ? . . 6_555 6_555
C(26) C(23) C(26) C(24) 4.4(12) ? . . 6_555 6_555
C(26) C(23) C(26) Cl(1) -175.7(8) ? 6_555 . . .
C(26) C(23) C(26) C(24) 4.4(12) ? 6_555 . . .
C(25) C(24) C(26) Cl(1) 171.5(9) ? . . . .
C(25) C(24) C(26) C(23) -8.6(15) ? . . . .
C(26) C(24) C(25) C(24) 4.4(14) ? . . . 6_555
